data_7704229
loop_
_publ_author_name
'Plommer, Hart'
'Stein, Laura'
'Murphy, Jennifer N.'
'Ikpo, Nduka'
'Mora-Diez, Nelaine'
'Kerton, Francesca M.'

_publ_section_title
;
 Copolymerization of CHO/CO<sub>2</sub> catalyzed by a series of aluminum
 amino-phenolate complexes and insights into structure-activity
 relationships.
;
_journal_issue 20
_journal_name_full 'Dalton transactions (Cambridge, England : 2003)'
_journal_page_first 6884
_journal_page_last 6895
_journal_paper_doi 10.1039/d0dt00726a
_journal_volume 49
_journal_year 2020
_chemical_formula_moiety 'C34 H54 Al Cl N2 O2, 2(C7 H8)'
_chemical_formula_sum 'C48 H70 Al Cl N2 O2'
_chemical_formula_weight 769.49
_space_group_crystal_system monoclinic
_space_group_IT_number 14
_space_group_name_Hall '-P 2yn'
_space_group_name_H-M_alt 'P 1 21/n 1'
_atom_sites_solution_hydrogens geom
_atom_sites_solution_primary dual
_audit_creation_date 2018-11-02
_audit_creation_method
;
Olex2 1.2
(compiled 2018.05.29 svn.r3508 for OlexSys, GUI svn.r5506)
;
_audit_update_record
;
2019-06-26 deposited with the CCDC.	2020-04-29 downloaded from the CCDC.
;
_cell_angle_alpha 90
_cell_angle_beta 110.413(3)
_cell_angle_gamma 90
_cell_formula_units_Z 4
_cell_length_a 13.1378(4)
_cell_length_b 24.9763(6)
_cell_length_c 14.4263(4)
_cell_measurement_reflns_used 7359
_cell_measurement_temperature 100
_cell_measurement_theta_max 23.3740
_cell_measurement_theta_min 1.7960
_cell_volume 4436.5(2)
_computing_cell_refinement 'CrysAlisPro 1.171.38.43 (Rigaku OD, 2015)'
_computing_data_collection 'CrysAlisPro 1.171.38.43 (Rigaku OD, 2015)'
_computing_data_reduction 'CrysAlisPro 1.171.38.43 (Rigaku OD, 2015)'
_computing_molecular_graphics 'Olex2 (Dolomanov et al., 2009)'
_computing_publication_material 'Olex2 (Dolomanov et al., 2009)'
_computing_structure_refinement 'ShelXL (Sheldrick, 2015)'
_computing_structure_solution 'ShelXT (Sheldrick, 2015)'
_diffrn_ambient_temperature 100
_diffrn_detector 'CCD plate'
_diffrn_measured_fraction_theta_full 1.000
_diffrn_measured_fraction_theta_max 1.000
_diffrn_measurement_details
;
List of Runs (angles in degrees, time in seconds):

  # Type    Start    End  Width  t~exp~   \w     \q     \k     \f   Frames
#--------------------------------------------------------------------------
  1  \w    -70.00 110.00   0.50   10.00    --   20.00  54.00   0.00  360
  2  \w    -70.00 110.00   0.50   10.00    --   20.00  54.00  90.00  360
  3  \w    -70.00 110.00   0.50   10.00    --   20.00  54.00 180.00  360
  4  \w    -70.00 110.00   0.50   10.00    --   20.00  54.00 270.00  360
;
_diffrn_measurement_device 'abstract diffractometer'
_diffrn_measurement_device_type 'dtrek-CrysAlisPro-abstract goniometer imported rigaku-d*trek images'
_diffrn_measurement_method '\w scans'
_diffrn_orient_matrix_type 'CrysAlisPro convention (1999,Acta A55,543-557)'
_diffrn_orient_matrix_UB_11 0.0108834000
_diffrn_orient_matrix_UB_12 -0.0010329000
_diffrn_orient_matrix_UB_13 0.0517097000
_diffrn_orient_matrix_UB_21 0.0554201000
_diffrn_orient_matrix_UB_22 -0.0054829000
_diffrn_orient_matrix_UB_23 0.0081377000
_diffrn_orient_matrix_UB_31 0.0113382000
_diffrn_orient_matrix_UB_32 0.0278430000
_diffrn_orient_matrix_UB_33 0.0035517000
_diffrn_radiation_monochromator graphite
_diffrn_radiation_probe x-ray
_diffrn_radiation_type MoK\a
_diffrn_radiation_wavelength 0.71073
_diffrn_reflns_av_R_equivalents 0.1011
_diffrn_reflns_av_unetI/netI 0.0640
_diffrn_reflns_Laue_measured_fraction_full 1.000
_diffrn_reflns_Laue_measured_fraction_max 1.000
_diffrn_reflns_limit_h_max 15
_diffrn_reflns_limit_h_min -15
_diffrn_reflns_limit_k_max 30
_diffrn_reflns_limit_k_min -30
_diffrn_reflns_limit_l_max 17
_diffrn_reflns_limit_l_min -17
_diffrn_reflns_number 56957
_diffrn_reflns_point_group_measured_fraction_full 1.000
_diffrn_reflns_point_group_measured_fraction_max 1.000
_diffrn_reflns_theta_full 25.242
_diffrn_reflns_theta_max 25.349
_diffrn_reflns_theta_min 1.844
_diffrn_source 'fine-focus sealed X-ray tube'
_diffrn_source_type 'Enhance (Mo) X-ray Source'
_exptl_absorpt_coefficient_mu 0.145
_exptl_absorpt_correction_T_max 1.00000
_exptl_absorpt_correction_T_min 0.93553
_exptl_absorpt_correction_type multi-scan
_exptl_absorpt_process_details
;
CrysAlisPro 1.171.38.43 (Rigaku Oxford Diffraction, 2015)
Empirical absorption correction using spherical harmonics,
 implemented in SCALE3 ABSPACK scaling algorithm.
;
_exptl_crystal_colour 'clear colourless'
_exptl_crystal_colour_lustre clear
_exptl_crystal_colour_primary colourless
_exptl_crystal_density_diffrn 1.152
_exptl_crystal_description needle
_exptl_crystal_F_000 1672
_exptl_crystal_size_max 0.4
_exptl_crystal_size_mid 0.2
_exptl_crystal_size_min 0.15
_refine_diff_density_max 0.431
_refine_diff_density_min -0.306
_refine_diff_density_rms 0.070
_refine_ls_extinction_method none
_refine_ls_goodness_of_fit_ref 1.181
_refine_ls_hydrogen_treatment constr
_refine_ls_matrix_type full
_refine_ls_number_parameters 503
_refine_ls_number_reflns 8121
_refine_ls_number_restraints 0
_refine_ls_restrained_S_all 1.181
_refine_ls_R_factor_all 0.1157
_refine_ls_R_factor_gt 0.0981
_refine_ls_shift/su_max 0.001
_refine_ls_shift/su_mean 0.000
_refine_ls_structure_factor_coef Fsqd
_refine_ls_weighting_details 'w=1/[\s^2^(Fo^2^)+(0.0471P)^2^+8.7248P] where P=(Fo^2^+2Fc^2^)/3'
_refine_ls_weighting_scheme calc
_refine_ls_wR_factor_gt 0.1769
_refine_ls_wR_factor_ref 0.1875
_reflns_Friedel_coverage 0.000
_reflns_number_gt 6859
_reflns_number_total 8121
_reflns_threshold_expression 'I > 2\s(I)'
_cod_data_source_file d0dt00726a2.cif
_cod_data_source_block mun1124
_cod_depositor_comments 'Adding full bibliography for 7704226--7704229.cif.'
_cod_database_code 7704229
_shelx_shelxl_version_number 2017/1
_chemical_oxdiff_formula C48H70AlClN2O2
_shelx_space_group_comment
;
The symmetry employed for this shelxl refinement is uniquely defined
by the following loop, which should always be used as a source of
symmetry information in preference to the above space-group names.
They are only intended as comments.
;
_shelx_estimated_absorpt_t_max 0.979
_shelx_estimated_absorpt_t_min 0.944
_reflns_odcompleteness_completeness 93.13
_reflns_odcompleteness_iscentric 1
_reflns_odcompleteness_theta 29.51
_olex2_refinement_description
;
1. Fixed Uiso
 At 1.2 times of:
  All C(H) groups, All C(H,H) groups
 At 1.5 times of:
  All C(H,H,H) groups
2.a Secondary CH2 refined with riding coordinates:
 C1(H1A,H1B), C16(H16A,H16B), C31(H31A,H31B), C32(H32A,H32B)
2.b Aromatic/amide H refined with riding coordinates:
 C3(H3), C5(H5), C20(H20), C22(H22), C37(H37), C38(H38), C39(H39), C40(H40),
 C41(H41), C44(H44), C45(H45), C46(H46), C47(H47), C48(H48)
2.c Idealised Me refined as rotating group:
 C9(H9A,H9B,H9C), C10(H10A,H10B,H10C), C11(H11A,H11B,H11C), C13(H13A,H13B,
 H13C), C14(H14A,H14B,H14C), C15(H15A,H15B,H15C), C24(H24A,H24B,H24C), C25(H25A,
 H25B,H25C), C26(H26A,H26B,H26C), C28(H28A,H28B,H28C), C29(H29A,H29B,H29C),
 C30(H30A,H30B,H30C), C33(H33A,H33B,H33C), C34(H34A,H34B,H34C), C35(H35A,H35B,
 H35C), C42(H42A,H42B,H42C)
;
_olex2_submission_special_instructions 'No special instructions were received'
_oxdiff_exptl_absorpt_empirical_details
;
Empirical correction (ABSPACK) includes:
- Absorption correction using spherical harmonics
- Frame scaling
;
_oxdiff_exptl_absorpt_empirical_full_max 1.085
_oxdiff_exptl_absorpt_empirical_full_min 0.956

loop_
_space_group_symop_operation_xyz
'x, y, z'
'-x+1/2, y+1/2, -z+1/2'
'-x, -y, -z'
'x-1/2, -y-1/2, z-1/2'

loop_
_atom_site_label
_atom_site_type_symbol
_atom_site_fract_x
_atom_site_fract_y
_atom_site_fract_z
_atom_site_U_iso_or_equiv
_atom_site_adp_type
_atom_site_occupancy
_atom_site_site_symmetry_order
_atom_site_calc_flag
_atom_site_refinement_flags_posn
_atom_site_refinement_flags_adp
_atom_site_refinement_flags_occupancy
_atom_site_disorder_assembly
_atom_site_disorder_group
Cl1 Cl 0.86812(7) 0.79986(4) 0.54985(6) 0.0247(2) Uani 1 1 d . . . . .
Al1 Al 0.70202(8) 0.77990(4) 0.44140(8) 0.0201(3) Uani 1 1 d . . . . .
O1 O 0.72478(19) 0.71065(9) 0.45047(17) 0.0222(6) Uani 1 1 d . . . . .
O2 O 0.64028(19) 0.81587(10) 0.51107(17) 0.0224(6) Uani 1 1 d . . . . .
N1 N 0.7413(2) 0.81487(12) 0.3282(2) 0.0231(7) Uani 1 1 d . . . . .
N2 N 0.5501(2) 0.76898(11) 0.3273(2) 0.0197(6) Uani 1 1 d . . . . .
C1 C 0.4705(3) 0.81154(14) 0.3292(3) 0.0219(8) Uani 1 1 d . . . . .
H1A H 0.498444 0.846669 0.317040 0.026 Uiso 1 1 calc R . . . .
H1B H 0.401044 0.804885 0.274638 0.026 Uiso 1 1 calc R . . . .
C2 C 0.4492(3) 0.81432(13) 0.4245(3) 0.0211(8) Uani 1 1 d . . . . .
C3 C 0.3442(3) 0.81787(13) 0.4258(3) 0.0209(8) Uani 1 1 d . . . . .
H3 H 0.284783 0.814581 0.365357 0.025 Uiso 1 1 calc R . . . .
C4 C 0.3235(3) 0.82608(14) 0.5128(3) 0.0230(8) Uani 1 1 d . . . . .
C5 C 0.4136(3) 0.83047(14) 0.5992(3) 0.0235(8) Uani 1 1 d . . . . .
H5 H 0.401141 0.836675 0.659390 0.028 Uiso 1 1 calc R . . . .
C6 C 0.5206(3) 0.82636(13) 0.6032(3) 0.0201(8) Uani 1 1 d . . . . .
C7 C 0.5383(3) 0.81836(13) 0.5132(3) 0.0214(8) Uani 1 1 d . . . . .
C8 C 0.2065(3) 0.82853(15) 0.5126(3) 0.0261(8) Uani 1 1 d . . . . .
C9 C 0.1565(3) 0.77236(17) 0.4927(4) 0.0410(11) Uani 1 1 d . . . . .
H9A H 0.152921 0.760406 0.426891 0.061 Uiso 1 1 calc GR . . . .
H9B H 0.083103 0.773317 0.495574 0.061 Uiso 1 1 calc GR . . . .
H9C H 0.201489 0.747455 0.542741 0.061 Uiso 1 1 calc GR . . . .
C10 C 0.1376(3) 0.86709(19) 0.4310(3) 0.0380(10) Uani 1 1 d . . . . .
H10A H 0.170017 0.902930 0.442810 0.057 Uiso 1 1 calc GR . . . .
H10B H 0.063566 0.868685 0.432148 0.057 Uiso 1 1 calc GR . . . .
H10C H 0.135701 0.854114 0.366297 0.057 Uiso 1 1 calc GR . . . .
C11 C 0.2005(3) 0.84832(16) 0.6113(3) 0.0304(9) Uani 1 1 d . . . . .
H11A H 0.239358 0.823261 0.664047 0.046 Uiso 1 1 calc GR . . . .
H11B H 0.124342 0.850505 0.606428 0.046 Uiso 1 1 calc GR . . . .
H11C H 0.233992 0.883820 0.626393 0.046 Uiso 1 1 calc GR . . . .
C12 C 0.6173(3) 0.83084(15) 0.7016(3) 0.0239(8) Uani 1 1 d . . . . .
C13 C 0.6914(3) 0.87833(15) 0.6988(3) 0.0268(9) Uani 1 1 d . . . . .
H13A H 0.721906 0.872317 0.646591 0.040 Uiso 1 1 calc GR . . . .
H13B H 0.750461 0.881346 0.762748 0.040 Uiso 1 1 calc GR . . . .
H13C H 0.648790 0.911479 0.685130 0.040 Uiso 1 1 calc GR . . . .
C14 C 0.6835(3) 0.77863(15) 0.7221(3) 0.0289(9) Uani 1 1 d . . . . .
H14A H 0.635782 0.748467 0.722062 0.043 Uiso 1 1 calc GR . . . .
H14B H 0.741744 0.780986 0.786658 0.043 Uiso 1 1 calc GR . . . .
H14C H 0.715073 0.773175 0.670461 0.043 Uiso 1 1 calc GR . . . .
C15 C 0.5789(3) 0.84010(16) 0.7892(3) 0.0293(9) Uani 1 1 d . . . . .
H15A H 0.537940 0.873688 0.779426 0.044 Uiso 1 1 calc GR . . . .
H15B H 0.642003 0.842179 0.850446 0.044 Uiso 1 1 calc GR . . . .
H15C H 0.532176 0.810348 0.793599 0.044 Uiso 1 1 calc GR . . . .
C16 C 0.5022(3) 0.71598(14) 0.3364(3) 0.0229(8) Uani 1 1 d . . . . .
H16A H 0.431218 0.712481 0.282143 0.027 Uiso 1 1 calc R . . . .
H16B H 0.488304 0.715163 0.399586 0.027 Uiso 1 1 calc R . . . .
C17 C 0.5712(3) 0.66858(14) 0.3333(3) 0.0221(8) Uani 1 1 d . . . . .
C18 C 0.6807(3) 0.66718(14) 0.3954(2) 0.0192(8) Uani 1 1 d . . . . .
C19 C 0.7417(3) 0.62014(14) 0.4001(3) 0.0214(8) Uani 1 1 d . . . . .
C20 C 0.6894(3) 0.57686(15) 0.3424(3) 0.0239(8) Uani 1 1 d . . . . .
H20 H 0.729697 0.544861 0.346116 0.029 Uiso 1 1 calc R . . . .
C21 C 0.5811(3) 0.57769(14) 0.2792(3) 0.0227(8) Uani 1 1 d . . . . .
C22 C 0.5233(3) 0.62463(14) 0.2765(2) 0.0211(8) Uani 1 1 d . . . . .
H22 H 0.449283 0.626566 0.234687 0.025 Uiso 1 1 calc R . . . .
C23 C 0.8589(3) 0.61520(14) 0.4748(3) 0.0239(8) Uani 1 1 d . . . . .
C24 C 0.8549(3) 0.61781(16) 0.5801(3) 0.0296(9) Uani 1 1 d . . . . .
H24A H 0.824010 0.652206 0.589547 0.044 Uiso 1 1 calc GR . . . .
H24B H 0.928636 0.614330 0.628390 0.044 Uiso 1 1 calc GR . . . .
H24C H 0.809636 0.588574 0.589278 0.044 Uiso 1 1 calc GR . . . .
C25 C 0.9317(3) 0.66052(15) 0.4611(3) 0.0274(9) Uani 1 1 d . . . . .
H25A H 0.926829 0.661835 0.391775 0.041 Uiso 1 1 calc GR . . . .
H25B H 1.007123 0.653828 0.503402 0.041 Uiso 1 1 calc GR . . . .
H25C H 0.907546 0.694772 0.479369 0.041 Uiso 1 1 calc GR . . . .
C26 C 0.9127(3) 0.56254(16) 0.4641(3) 0.0330(9) Uani 1 1 d . . . . .
H26A H 0.870598 0.532512 0.475655 0.049 Uiso 1 1 calc GR . . . .
H26B H 0.986677 0.561336 0.512535 0.049 Uiso 1 1 calc GR . . . .
H26C H 0.915343 0.559947 0.397178 0.049 Uiso 1 1 calc GR . . . .
C27 C 0.5234(3) 0.52993(14) 0.2146(3) 0.0249(8) Uani 1 1 d . . . . .
C28 C 0.5980(3) 0.48132(15) 0.2260(3) 0.0330(10) Uani 1 1 d . . . . .
H28A H 0.660282 0.491307 0.207114 0.049 Uiso 1 1 calc GR . . . .
H28B H 0.557677 0.452292 0.183137 0.049 Uiso 1 1 calc GR . . . .
H28C H 0.623863 0.469294 0.294980 0.049 Uiso 1 1 calc GR . . . .
C29 C 0.4816(3) 0.54642(17) 0.1051(3) 0.0358(10) Uani 1 1 d . . . . .
H29A H 0.433508 0.577473 0.095949 0.054 Uiso 1 1 calc GR . . . .
H29B H 0.441424 0.516567 0.064681 0.054 Uiso 1 1 calc GR . . . .
H29C H 0.543310 0.555730 0.084934 0.054 Uiso 1 1 calc GR . . . .
C30 C 0.4276(3) 0.51199(15) 0.2447(3) 0.0325(10) Uani 1 1 d . . . . .
H30A H 0.454379 0.501531 0.314591 0.049 Uiso 1 1 calc GR . . . .
H30B H 0.391360 0.481396 0.204034 0.049 Uiso 1 1 calc GR . . . .
H30C H 0.375912 0.541588 0.234792 0.049 Uiso 1 1 calc GR . . . .
C31 C 0.5694(3) 0.77194(14) 0.2320(3) 0.0217(8) Uani 1 1 d . . . . .
H31A H 0.499607 0.776793 0.176804 0.026 Uiso 1 1 calc R . . . .
H31B H 0.603339 0.738355 0.220774 0.026 Uiso 1 1 calc R . . . .
C32 C 0.6435(3) 0.81875(14) 0.2365(3) 0.0229(8) Uani 1 1 d . . . . .
H32A H 0.665838 0.818523 0.177701 0.027 Uiso 1 1 calc R . . . .
H32B H 0.604701 0.852710 0.236656 0.027 Uiso 1 1 calc R . . . .
C33 C 0.7880(3) 0.86998(15) 0.3502(3) 0.0316(9) Uani 1 1 d . . . . .
H33A H 0.737132 0.893216 0.367395 0.047 Uiso 1 1 calc GR . . . .
H33B H 0.800351 0.884331 0.291779 0.047 Uiso 1 1 calc GR . . . .
H33C H 0.857055 0.868511 0.405776 0.047 Uiso 1 1 calc GR . . . .
C34 C 0.8237(3) 0.78014(16) 0.3085(3) 0.0262(8) Uani 1 1 d . . . . .
H34A H 0.889228 0.778485 0.367793 0.039 Uiso 1 1 calc GR . . . .
H34B H 0.842096 0.795086 0.253516 0.039 Uiso 1 1 calc GR . . . .
H34C H 0.794059 0.744014 0.291235 0.039 Uiso 1 1 calc GR . . . .
C35 C 0.2457(4) 0.5587(2) 0.4789(4) 0.0666(17) Uani 1 1 d . . . . .
H35A H 0.195874 0.572190 0.510537 0.100 Uiso 1 1 calc GR . . . .
H35B H 0.264606 0.521392 0.498755 0.100 Uiso 1 1 calc GR . . . .
H35C H 0.210553 0.560528 0.406843 0.100 Uiso 1 1 calc GR . . . .
C36 C 0.3455(4) 0.59164(19) 0.5098(3) 0.0443(11) Uani 1 1 d . . . . .
C37 C 0.3475(4) 0.64291(18) 0.5480(3) 0.0447(12) Uani 1 1 d . . . . .
H37 H 0.283169 0.656774 0.554906 0.054 Uiso 1 1 calc R . . . .
C38 C 0.4388(4) 0.6740(2) 0.5759(4) 0.0508(13) Uani 1 1 d . . . . .
H38 H 0.436913 0.709312 0.599874 0.061 Uiso 1 1 calc R . . . .
C39 C 0.5344(4) 0.6537(2) 0.5689(3) 0.0500(13) Uani 1 1 d . . . . .
H39 H 0.599453 0.674209 0.590916 0.060 Uiso 1 1 calc R . . . .
C40 C 0.5332(4) 0.6040(2) 0.5300(4) 0.0550(13) Uani 1 1 d . . . . .
H40 H 0.597401 0.590322 0.522649 0.066 Uiso 1 1 calc R . . . .
C41 C 0.4411(4) 0.57310(18) 0.5014(3) 0.0434(11) Uani 1 1 d . . . . .
H41 H 0.442989 0.538350 0.475218 0.052 Uiso 1 1 calc R . . . .
C42 C 0.3517(3) 0.95061(17) 0.3122(3) 0.0383(10) Uani 1 1 d . . . . .
H42A H 0.342313 0.916101 0.277878 0.057 Uiso 1 1 calc GR . . . .
H42B H 0.307005 0.977765 0.267170 0.057 Uiso 1 1 calc GR . . . .
H42C H 0.329180 0.947298 0.369950 0.057 Uiso 1 1 calc GR . . . .
C43 C 0.4691(3) 0.96696(16) 0.3453(3) 0.0318(9) Uani 1 1 d . . . . .
C44 C 0.5411(4) 0.95226(16) 0.4380(3) 0.0345(10) Uani 1 1 d . . . . .
H44 H 0.515913 0.930885 0.480046 0.041 Uiso 1 1 calc R . . . .
C45 C 0.6483(3) 0.96815(16) 0.4700(3) 0.0355(10) Uani 1 1 d . . . . .
H45 H 0.696177 0.957525 0.533419 0.043 Uiso 1 1 calc R . . . .
C46 C 0.6861(3) 0.99940(16) 0.4102(3) 0.0352(10) Uani 1 1 d . . . . .
H46 H 0.759784 1.010701 0.432489 0.042 Uiso 1 1 calc R . . . .
C47 C 0.6167(3) 1.01404(17) 0.3184(3) 0.0384(10) Uani 1 1 d . . . . .
H47 H 0.642708 1.035406 0.276888 0.046 Uiso 1 1 calc R . . . .
C48 C 0.5091(4) 0.99800(17) 0.2855(3) 0.0363(10) Uani 1 1 d . . . . .
H48 H 0.462080 1.008281 0.221467 0.044 Uiso 1 1 calc R . . . .

loop_
_atom_site_aniso_label
_atom_site_aniso_U_11
_atom_site_aniso_U_22
_atom_site_aniso_U_33
_atom_site_aniso_U_23
_atom_site_aniso_U_13
_atom_site_aniso_U_12
Cl1 0.0204(5) 0.0271(5) 0.0242(5) -0.0027(4) 0.0046(4) -0.0009(4)
Al1 0.0199(6) 0.0208(6) 0.0191(6) -0.0005(4) 0.0064(4) -0.0002(4)
O1 0.0212(13) 0.0224(13) 0.0226(13) -0.0019(10) 0.0069(11) -0.0026(10)
O2 0.0176(13) 0.0267(14) 0.0224(13) -0.0016(11) 0.0062(10) 0.0002(10)
N1 0.0209(16) 0.0244(17) 0.0226(16) -0.0016(13) 0.0055(13) -0.0010(13)
N2 0.0196(15) 0.0205(16) 0.0192(15) -0.0029(12) 0.0072(12) -0.0013(12)
C1 0.0198(19) 0.0218(19) 0.0237(19) 0.0013(15) 0.0070(15) 0.0009(15)
C2 0.026(2) 0.0168(18) 0.0209(19) -0.0016(15) 0.0088(16) 0.0031(15)
C3 0.0165(18) 0.0188(18) 0.0231(19) 0.0004(15) 0.0016(15) 0.0024(14)
C4 0.025(2) 0.0200(19) 0.025(2) 0.0038(15) 0.0102(16) -0.0005(15)
C5 0.025(2) 0.023(2) 0.0218(19) -0.0001(15) 0.0066(16) 0.0016(16)
C6 0.0210(19) 0.0155(18) 0.0234(19) -0.0002(14) 0.0070(15) -0.0007(14)
C7 0.0226(19) 0.0140(18) 0.026(2) 0.0001(15) 0.0066(16) -0.0004(14)
C8 0.0199(19) 0.030(2) 0.028(2) 0.0025(17) 0.0086(16) 0.0003(16)
C9 0.031(2) 0.037(2) 0.061(3) -0.014(2) 0.024(2) -0.0104(19)
C10 0.025(2) 0.056(3) 0.034(2) 0.012(2) 0.0126(19) 0.013(2)
C11 0.025(2) 0.032(2) 0.036(2) 0.0041(18) 0.0131(18) 0.0053(17)
C12 0.024(2) 0.028(2) 0.0186(19) -0.0004(15) 0.0053(15) 0.0023(16)
C13 0.027(2) 0.027(2) 0.025(2) -0.0018(16) 0.0070(16) -0.0007(16)
C14 0.026(2) 0.030(2) 0.027(2) 0.0022(17) 0.0044(16) 0.0016(17)
C15 0.029(2) 0.036(2) 0.022(2) -0.0012(17) 0.0079(17) 0.0004(17)
C16 0.0243(19) 0.0217(19) 0.0213(19) -0.0029(15) 0.0062(15) -0.0021(15)
C17 0.025(2) 0.0207(19) 0.0220(19) 0.0012(15) 0.0105(16) -0.0002(15)
C18 0.0215(19) 0.0193(18) 0.0182(18) -0.0037(14) 0.0086(15) -0.0061(15)
C19 0.0189(18) 0.0216(19) 0.0226(19) 0.0011(15) 0.0060(15) -0.0015(15)
C20 0.023(2) 0.023(2) 0.026(2) 0.0019(16) 0.0088(16) 0.0036(15)
C21 0.0225(19) 0.025(2) 0.0210(19) 0.0007(15) 0.0084(15) -0.0022(16)
C22 0.0160(18) 0.027(2) 0.0175(18) 0.0033(15) 0.0024(14) -0.0011(15)
C23 0.023(2) 0.024(2) 0.024(2) -0.0001(16) 0.0077(16) -0.0005(16)
C24 0.022(2) 0.036(2) 0.027(2) -0.0017(17) 0.0041(16) 0.0000(17)
C25 0.022(2) 0.027(2) 0.033(2) 0.0005(17) 0.0100(17) 0.0021(16)
C26 0.031(2) 0.029(2) 0.033(2) -0.0014(18) 0.0043(18) -0.0011(18)
C27 0.024(2) 0.0213(19) 0.025(2) -0.0044(16) 0.0032(16) -0.0009(16)
C28 0.033(2) 0.023(2) 0.040(2) -0.0113(18) 0.0091(19) 0.0006(17)
C29 0.037(2) 0.033(2) 0.032(2) -0.0108(18) 0.0052(19) -0.0060(19)
C30 0.028(2) 0.025(2) 0.046(3) -0.0096(18) 0.0139(19) -0.0039(17)
C31 0.0227(19) 0.0216(19) 0.0202(19) 0.0000(15) 0.0065(15) 0.0017(15)
C32 0.0249(19) 0.0223(19) 0.0205(19) 0.0032(15) 0.0068(15) 0.0009(15)
C33 0.034(2) 0.026(2) 0.031(2) 0.0004(17) 0.0071(18) -0.0100(18)
C34 0.0184(19) 0.035(2) 0.026(2) 0.0021(17) 0.0093(16) 0.0019(16)
C35 0.056(3) 0.061(4) 0.062(4) 0.024(3) -0.005(3) -0.014(3)
C36 0.047(3) 0.044(3) 0.037(3) 0.014(2) 0.007(2) -0.004(2)
C37 0.056(3) 0.038(3) 0.053(3) 0.004(2) 0.035(2) 0.010(2)
C38 0.068(4) 0.038(3) 0.052(3) -0.003(2) 0.027(3) -0.002(3)
C39 0.055(3) 0.057(3) 0.042(3) 0.003(2) 0.022(2) -0.015(3)
C40 0.050(3) 0.065(4) 0.057(3) 0.010(3) 0.028(3) 0.011(3)
C41 0.058(3) 0.036(3) 0.040(3) 0.002(2) 0.023(2) 0.006(2)
C42 0.040(3) 0.032(2) 0.045(3) -0.002(2) 0.017(2) -0.0024(19)
C43 0.036(2) 0.027(2) 0.035(2) -0.0043(18) 0.0151(19) 0.0040(18)
C44 0.050(3) 0.024(2) 0.035(2) -0.0012(18) 0.021(2) 0.0025(19)
C45 0.041(3) 0.033(2) 0.029(2) -0.0019(18) 0.0081(19) 0.0100(19)
C46 0.035(2) 0.034(2) 0.037(2) 0.0005(19) 0.014(2) -0.0005(19)
C47 0.038(3) 0.039(3) 0.041(3) 0.003(2) 0.017(2) -0.002(2)
C48 0.041(3) 0.034(2) 0.031(2) 0.0047(19) 0.009(2) 0.0058(19)

loop_
_atom_type_symbol
_atom_type_description
_atom_type_scat_dispersion_real
_atom_type_scat_dispersion_imag
_atom_type_scat_source
C C 0.0033 0.0016 'International Tables Vol C Tables 4.2.6.8 and 6.1.1.4'
H H 0.0000 0.0000 'International Tables Vol C Tables 4.2.6.8 and 6.1.1.4'
Al Al 0.0645 0.0514 'International Tables Vol C Tables 4.2.6.8 and 6.1.1.4'
Cl Cl 0.1484 0.1585 'International Tables Vol C Tables 4.2.6.8 and 6.1.1.4'
N N 0.0061 0.0033 'International Tables Vol C Tables 4.2.6.8 and 6.1.1.4'
O O 0.0106 0.0060 'International Tables Vol C Tables 4.2.6.8 and 6.1.1.4'

loop_
_geom_angle_atom_site_label_1
_geom_angle_atom_site_label_2
_geom_angle_atom_site_label_3
_geom_angle
_geom_angle_site_symmetry_1
_geom_angle_site_symmetry_3
_geom_angle_publ_flag
O1 Al1 Cl1 93.88(9) . . ?
O1 Al1 N1 113.11(12) . . ?
O1 Al1 N2 91.21(12) . . ?
O2 Al1 Cl1 91.05(9) . . ?
O2 Al1 O1 124.52(13) . . ?
O2 Al1 N1 122.09(13) . . ?
O2 Al1 N2 90.72(12) . . ?
N1 Al1 Cl1 90.40(9) . . ?
N1 Al1 N2 82.40(12) . . ?
N2 Al1 Cl1 172.39(10) . . ?
C18 O1 Al1 136.3(2) . . ?
C7 O2 Al1 134.4(2) . . ?
C32 N1 Al1 110.6(2) . . ?
C32 N1 C33 106.9(3) . . ?
C33 N1 Al1 114.7(2) . . ?
C34 N1 Al1 107.6(2) . . ?
C34 N1 C32 109.1(3) . . ?
C34 N1 C33 107.7(3) . . ?
C1 N2 Al1 111.6(2) . . ?
C16 N2 Al1 111.0(2) . . ?
C16 N2 C1 108.0(3) . . ?
C31 N2 Al1 107.1(2) . . ?
C31 N2 C1 109.1(3) . . ?
C31 N2 C16 109.9(3) . . ?
N2 C1 H1A 108.8 . . ?
N2 C1 H1B 108.8 . . ?
H1A C1 H1B 107.7 . . ?
C2 C1 N2 113.9(3) . . ?
C2 C1 H1A 108.8 . . ?
C2 C1 H1B 108.8 . . ?
C3 C2 C1 121.4(3) . . ?
C3 C2 C7 119.9(3) . . ?
C7 C2 C1 118.4(3) . . ?
C2 C3 H3 119.0 . . ?
C2 C3 C4 122.1(3) . . ?
C4 C3 H3 119.0 . . ?
C3 C4 C5 116.6(3) . . ?
C3 C4 C8 121.1(3) . . ?
C5 C4 C8 122.3(3) . . ?
C4 C5 H5 117.9 . . ?
C6 C5 C4 124.2(3) . . ?
C6 C5 H5 117.9 . . ?
C5 C6 C7 117.5(3) . . ?
C5 C6 C12 121.8(3) . . ?
C7 C6 C12 120.7(3) . . ?
O2 C7 C2 119.6(3) . . ?
O2 C7 C6 120.7(3) . . ?
C2 C7 C6 119.7(3) . . ?
C4 C8 C10 110.2(3) . . ?
C9 C8 C4 109.1(3) . . ?
C9 C8 C10 109.2(3) . . ?
C9 C8 C11 108.2(3) . . ?
C11 C8 C4 112.7(3) . . ?
C11 C8 C10 107.5(3) . . ?
C8 C9 H9A 109.5 . . ?
C8 C9 H9B 109.5 . . ?
C8 C9 H9C 109.5 . . ?
H9A C9 H9B 109.5 . . ?
H9A C9 H9C 109.5 . . ?
H9B C9 H9C 109.5 . . ?
C8 C10 H10A 109.5 . . ?
C8 C10 H10B 109.5 . . ?
C8 C10 H10C 109.5 . . ?
H10A C10 H10B 109.5 . . ?
H10A C10 H10C 109.5 . . ?
H10B C10 H10C 109.5 . . ?
C8 C11 H11A 109.5 . . ?
C8 C11 H11B 109.5 . . ?
C8 C11 H11C 109.5 . . ?
H11A C11 H11B 109.5 . . ?
H11A C11 H11C 109.5 . . ?
H11B C11 H11C 109.5 . . ?
C13 C12 C6 110.8(3) . . ?
C14 C12 C6 110.1(3) . . ?
C14 C12 C13 109.7(3) . . ?
C15 C12 C6 111.5(3) . . ?
C15 C12 C13 107.3(3) . . ?
C15 C12 C14 107.3(3) . . ?
C12 C13 H13A 109.5 . . ?
C12 C13 H13B 109.5 . . ?
C12 C13 H13C 109.5 . . ?
H13A C13 H13B 109.5 . . ?
H13A C13 H13C 109.5 . . ?
H13B C13 H13C 109.5 . . ?
C12 C14 H14A 109.5 . . ?
C12 C14 H14B 109.5 . . ?
C12 C14 H14C 109.5 . . ?
H14A C14 H14B 109.5 . . ?
H14A C14 H14C 109.5 . . ?
H14B C14 H14C 109.5 . . ?
C12 C15 H15A 109.5 . . ?
C12 C15 H15B 109.5 . . ?
C12 C15 H15C 109.5 . . ?
H15A C15 H15B 109.5 . . ?
H15A C15 H15C 109.5 . . ?
H15B C15 H15C 109.5 . . ?
N2 C16 H16A 108.6 . . ?
N2 C16 H16B 108.6 . . ?
N2 C16 C17 114.8(3) . . ?
H16A C16 H16B 107.5 . . ?
C17 C16 H16A 108.6 . . ?
C17 C16 H16B 108.6 . . ?
C18 C17 C16 119.7(3) . . ?
C22 C17 C16 119.3(3) . . ?
C22 C17 C18 120.7(3) . . ?
O1 C18 C17 119.2(3) . . ?
O1 C18 C19 121.5(3) . . ?
C17 C18 C19 119.3(3) . . ?
C18 C19 C23 120.7(3) . . ?
C20 C19 C18 117.7(3) . . ?
C20 C19 C23 121.3(3) . . ?
C19 C20 H20 118.1 . . ?
C19 C20 C21 123.9(3) . . ?
C21 C20 H20 118.1 . . ?
C20 C21 C27 123.9(3) . . ?
C22 C21 C20 116.9(3) . . ?
C22 C21 C27 119.2(3) . . ?
C17 C22 C21 121.4(3) . . ?
C17 C22 H22 119.3 . . ?
C21 C22 H22 119.3 . . ?
C24 C23 C19 108.4(3) . . ?
C25 C23 C19 111.4(3) . . ?
C25 C23 C24 109.4(3) . . ?
C26 C23 C19 112.5(3) . . ?
C26 C23 C24 108.2(3) . . ?
C26 C23 C25 106.9(3) . . ?
C23 C24 H24A 109.5 . . ?
C23 C24 H24B 109.5 . . ?
C23 C24 H24C 109.5 . . ?
H24A C24 H24B 109.5 . . ?
H24A C24 H24C 109.5 . . ?
H24B C24 H24C 109.5 . . ?
C23 C25 H25A 109.5 . . ?
C23 C25 H25B 109.5 . . ?
C23 C25 H25C 109.5 . . ?
H25A C25 H25B 109.5 . . ?
H25A C25 H25C 109.5 . . ?
H25B C25 H25C 109.5 . . ?
C23 C26 H26A 109.5 . . ?
C23 C26 H26B 109.5 . . ?
C23 C26 H26C 109.5 . . ?
H26A C26 H26B 109.5 . . ?
H26A C26 H26C 109.5 . . ?
H26B C26 H26C 109.5 . . ?
C28 C27 C21 112.8(3) . . ?
C28 C27 C29 107.9(3) . . ?
C28 C27 C30 107.2(3) . . ?
C29 C27 C21 109.8(3) . . ?
C30 C27 C21 109.5(3) . . ?
C30 C27 C29 109.6(3) . . ?
C27 C28 H28A 109.5 . . ?
C27 C28 H28B 109.5 . . ?
C27 C28 H28C 109.5 . . ?
H28A C28 H28B 109.5 . . ?
H28A C28 H28C 109.5 . . ?
H28B C28 H28C 109.5 . . ?
C27 C29 H29A 109.5 . . ?
C27 C29 H29B 109.5 . . ?
C27 C29 H29C 109.5 . . ?
H29A C29 H29B 109.5 . . ?
H29A C29 H29C 109.5 . . ?
H29B C29 H29C 109.5 . . ?
C27 C30 H30A 109.5 . . ?
C27 C30 H30B 109.5 . . ?
C27 C30 H30C 109.5 . . ?
H30A C30 H30B 109.5 . . ?
H30A C30 H30C 109.5 . . ?
H30B C30 H30C 109.5 . . ?
N2 C31 H31A 110.0 . . ?
N2 C31 H31B 110.0 . . ?
N2 C31 C32 108.4(3) . . ?
H31A C31 H31B 108.4 . . ?
C32 C31 H31A 110.0 . . ?
C32 C31 H31B 110.0 . . ?
N1 C32 C31 109.4(3) . . ?
N1 C32 H32A 109.8 . . ?
N1 C32 H32B 109.8 . . ?
C31 C32 H32A 109.8 . . ?
C31 C32 H32B 109.8 . . ?
H32A C32 H32B 108.3 . . ?
N1 C33 H33A 109.5 . . ?
N1 C33 H33B 109.5 . . ?
N1 C33 H33C 109.5 . . ?
H33A C33 H33B 109.5 . . ?
H33A C33 H33C 109.5 . . ?
H33B C33 H33C 109.5 . . ?
N1 C34 H34A 109.5 . . ?
N1 C34 H34B 109.5 . . ?
N1 C34 H34C 109.5 . . ?
H34A C34 H34B 109.5 . . ?
H34A C34 H34C 109.5 . . ?
H34B C34 H34C 109.5 . . ?
H35A C35 H35B 109.5 . . ?
H35A C35 H35C 109.5 . . ?
H35B C35 H35C 109.5 . . ?
C36 C35 H35A 109.5 . . ?
C36 C35 H35B 109.5 . . ?
C36 C35 H35C 109.5 . . ?
C37 C36 C35 121.6(5) . . ?
C41 C36 C35 121.6(5) . . ?
C41 C36 C37 116.8(4) . . ?
C36 C37 H37 118.9 . . ?
C38 C37 C36 122.2(4) . . ?
C38 C37 H37 118.9 . . ?
C37 C38 H38 120.2 . . ?
C37 C38 C39 119.6(5) . . ?
C39 C38 H38 120.2 . . ?
C38 C39 H39 120.6 . . ?
C40 C39 C38 118.7(5) . . ?
C40 C39 H39 120.6 . . ?
C39 C40 H40 119.3 . . ?
C39 C40 C41 121.4(5) . . ?
C41 C40 H40 119.3 . . ?
C36 C41 H41 119.4 . . ?
C40 C41 C36 121.2(5) . . ?
C40 C41 H41 119.4 . . ?
H42A C42 H42B 109.5 . . ?
H42A C42 H42C 109.5 . . ?
H42B C42 H42C 109.5 . . ?
C43 C42 H42A 109.5 . . ?
C43 C42 H42B 109.5 . . ?
C43 C42 H42C 109.5 . . ?
C44 C43 C42 120.8(4) . . ?
C44 C43 C48 117.8(4) . . ?
C48 C43 C42 121.4(4) . . ?
C43 C44 H44 119.4 . . ?
C45 C44 C43 121.2(4) . . ?
C45 C44 H44 119.4 . . ?
C44 C45 H45 119.9 . . ?
C44 C45 C46 120.2(4) . . ?
C46 C45 H45 119.9 . . ?
C45 C46 H46 120.3 . . ?
C47 C46 C45 119.5(4) . . ?
C47 C46 H46 120.3 . . ?
C46 C47 H47 119.7 . . ?
C46 C47 C48 120.7(4) . . ?
C48 C47 H47 119.7 . . ?
C43 C48 H48 119.7 . . ?
C47 C48 C43 120.6(4) . . ?
C47 C48 H48 119.7 . . ?

loop_
_geom_bond_atom_site_label_1
_geom_bond_atom_site_label_2
_geom_bond_distance
_geom_bond_site_symmetry_2
_geom_bond_publ_flag
Cl1 Al1 2.2532(13) . ?
Al1 O1 1.752(3) . ?
Al1 O2 1.745(3) . ?
Al1 N1 2.069(3) . ?
Al1 N2 2.116(3) . ?
O1 C18 1.351(4) . ?
O2 C7 1.352(4) . ?
N1 C32 1.491(4) . ?
N1 C33 1.495(5) . ?
N1 C34 1.490(5) . ?
N2 C1 1.498(4) . ?
N2 C16 1.491(4) . ?
N2 C31 1.483(4) . ?
C1 H1A 0.9900 . ?
C1 H1B 0.9900 . ?
C1 C2 1.497(5) . ?
C2 C3 1.388(5) . ?
C2 C7 1.405(5) . ?
C3 H3 0.9500 . ?
C3 C4 1.389(5) . ?
C4 C5 1.392(5) . ?
C4 C8 1.537(5) . ?
C5 H5 0.9500 . ?
C5 C6 1.392(5) . ?
C6 C7 1.410(5) . ?
C6 C12 1.544(5) . ?
C8 C9 1.533(5) . ?
C8 C10 1.546(5) . ?
C8 C11 1.534(5) . ?
C9 H9A 0.9800 . ?
C9 H9B 0.9800 . ?
C9 H9C 0.9800 . ?
C10 H10A 0.9800 . ?
C10 H10B 0.9800 . ?
C10 H10C 0.9800 . ?
C11 H11A 0.9800 . ?
C11 H11B 0.9800 . ?
C11 H11C 0.9800 . ?
C12 C13 1.544(5) . ?
C12 C14 1.537(5) . ?
C12 C15 1.532(5) . ?
C13 H13A 0.9800 . ?
C13 H13B 0.9800 . ?
C13 H13C 0.9800 . ?
C14 H14A 0.9800 . ?
C14 H14B 0.9800 . ?
C14 H14C 0.9800 . ?
C15 H15A 0.9800 . ?
C15 H15B 0.9800 . ?
C15 H15C 0.9800 . ?
C16 H16A 0.9900 . ?
C16 H16B 0.9900 . ?
C16 C17 1.501(5) . ?
C17 C18 1.406(5) . ?
C17 C22 1.383(5) . ?
C18 C19 1.410(5) . ?
C19 C20 1.391(5) . ?
C19 C23 1.546(5) . ?
C20 H20 0.9500 . ?
C20 C21 1.396(5) . ?
C21 C22 1.390(5) . ?
C21 C27 1.540(5) . ?
C22 H22 0.9500 . ?
C23 C24 1.539(5) . ?
C23 C25 1.539(5) . ?
C23 C26 1.526(5) . ?
C24 H24A 0.9800 . ?
C24 H24B 0.9800 . ?
C24 H24C 0.9800 . ?
C25 H25A 0.9800 . ?
C25 H25B 0.9800 . ?
C25 H25C 0.9800 . ?
C26 H26A 0.9800 . ?
C26 H26B 0.9800 . ?
C26 H26C 0.9800 . ?
C27 C28 1.533(5) . ?
C27 C29 1.537(5) . ?
C27 C30 1.534(5) . ?
C28 H28A 0.9800 . ?
C28 H28B 0.9800 . ?
C28 H28C 0.9800 . ?
C29 H29A 0.9800 . ?
C29 H29B 0.9800 . ?
C29 H29C 0.9800 . ?
C30 H30A 0.9800 . ?
C30 H30B 0.9800 . ?
C30 H30C 0.9800 . ?
C31 H31A 0.9900 . ?
C31 H31B 0.9900 . ?
C31 C32 1.508(5) . ?
C32 H32A 0.9900 . ?
C32 H32B 0.9900 . ?
C33 H33A 0.9800 . ?
C33 H33B 0.9800 . ?
C33 H33C 0.9800 . ?
C34 H34A 0.9800 . ?
C34 H34B 0.9800 . ?
C34 H34C 0.9800 . ?
C35 H35A 0.9800 . ?
C35 H35B 0.9800 . ?
C35 H35C 0.9800 . ?
C35 C36 1.479(6) . ?
C36 C37 1.391(6) . ?
C36 C41 1.383(6) . ?
C37 H37 0.9500 . ?
C37 C38 1.367(7) . ?
C38 H38 0.9500 . ?
C38 C39 1.391(7) . ?
C39 H39 0.9500 . ?
C39 C40 1.362(7) . ?
C40 H40 0.9500 . ?
C40 C41 1.371(7) . ?
C41 H41 0.9500 . ?
C42 H42A 0.9800 . ?
C42 H42B 0.9800 . ?
C42 H42C 0.9800 . ?
C42 C43 1.504(6) . ?
C43 C44 1.391(6) . ?
C43 C48 1.392(6) . ?
C44 H44 0.9500 . ?
C44 C45 1.378(6) . ?
C45 H45 0.9500 . ?
C45 C46 1.378(6) . ?
C46 H46 0.9500 . ?
C46 C47 1.370(6) . ?
C47 H47 0.9500 . ?
C47 C48 1.384(6) . ?
C48 H48 0.9500 . ?
